data_7236410
loop_
_publ_author_name
'Malzner, Frederik J.'
'Prescimone, Alessandro'
'Constable, Edwin C.'
'Housecroft, Catherine E.'
'Willgert, Markus'

_publ_section_title
;
 Exploring simple ancillary ligands in copper-based dye-sensitized solar
 cells: effects of a heteroatom switch and of co-sensitization
;
_journal_issue 9
_journal_name_full 'Journal of Materials Chemistry A'
_journal_page_first 4671
_journal_paper_doi 10.1039/C6TA10947K
_journal_volume 5
_journal_year 2017
_chemical_compound_source 'F. Malzner'
_chemical_formula_moiety 'C26 H20 Cu1 F6 N4 P1 S2'
_chemical_formula_sum 'C26 H20 Cu F6 N4 P S2'
_chemical_formula_weight 661.11
_space_group_IT_number 14
_space_group_name_Hall '-P 2ybc'
_space_group_name_H-M_alt 'P 1 21/c 1'
_symmetry_cell_setting monoclinic
_symmetry_space_group_name_Hall '-P 2ybc'
_symmetry_space_group_name_H-M 'P 1 21/c 1'
_atom_sites_solution_hydrogens difmap
_atom_sites_solution_primary direct
_audit_creation_date 2016-08-18
_audit_creation_method CRYSTALS_ver_14.61_build_5809
_audit_update_record
;
2016-09-27 deposited with the CCDC.
2017-01-31 downloaded from the CCDC.
;
_cell_angle_alpha 90
_cell_angle_beta 92.0462(17)
_cell_angle_gamma 90
_cell_formula_units_Z 4
_cell_length_a 8.1188(3)
_cell_length_b 13.8910(5)
_cell_length_c 23.9522(9)
_cell_measurement_reflns_used 9782
_cell_measurement_temperature 123
_cell_measurement_theta_max 70
_cell_measurement_theta_min 3
_cell_volume 2699.56(17)
_computing_cell_refinement 'Apex2 (Bruker AXS, 2006)'
_computing_data_collection 'Apex2 (Bruker AXS, 2006)'
_computing_data_reduction 'Apex2 (Bruker AXS, 2006)'
_computing_molecular_graphics 'CAMERON (Watkin et al., 1996)'
_computing_publication_material 'CRYSTALS (Betteridge et al., 2003)'
_computing_structure_refinement 'CRYSTALS (Betteridge et al., 2003)'
_computing_structure_solution 'SIR92 (Altomare et al., 1994)'
_diffrn_ambient_temperature 123
_diffrn_measured_fraction_theta_full 0.992
_diffrn_measured_fraction_theta_max 0.992
_diffrn_measurement_device Area
_diffrn_measurement_device_type 'Bruker Kappa Apex2'
_diffrn_measurement_method '\f & \w scans'
_diffrn_radiation_monochromator graphite
_diffrn_radiation_type 'Cu K\a'
_diffrn_radiation_wavelength 1.54178
_diffrn_reflns_av_R_equivalents 0.027
_diffrn_reflns_limit_h_max 9
_diffrn_reflns_limit_h_min -9
_diffrn_reflns_limit_k_max 16
_diffrn_reflns_limit_k_min -16
_diffrn_reflns_limit_l_max 28
_diffrn_reflns_limit_l_min -28
_diffrn_reflns_number 34879
_diffrn_reflns_theta_full 69.070
_diffrn_reflns_theta_max 69.079
_diffrn_reflns_theta_min 3.679
_diffrn_standards_number 0
_exptl_absorpt_coefficient_mu 3.752
_exptl_absorpt_correction_T_max 0.89
_exptl_absorpt_correction_T_min 0.78
_exptl_absorpt_correction_type multi-scan
_exptl_absorpt_process_details 'SADABS (Siemens, 1996)'
_exptl_crystal_colour \^a\/E?orange\^a\/E?
_exptl_crystal_density_diffrn 1.627
_exptl_crystal_density_method 'not measured'
_exptl_crystal_description block
_exptl_crystal_F_000 1336
_exptl_crystal_recrystallization_method
; 
 DCM / Et2O
;
_exptl_crystal_size_max 0.060
_exptl_crystal_size_mid 0.040
_exptl_crystal_size_min 0.030
_refine_diff_density_max 1.90
_refine_diff_density_min -1.54
_refine_ls_extinction_method None
_refine_ls_goodness_of_fit_ref 0.9825
_refine_ls_hydrogen_treatment constr
_refine_ls_matrix_type full
_refine_ls_number_parameters 361
_refine_ls_number_reflns 4958
_refine_ls_number_restraints 419
_refine_ls_R_factor_all 0.0888
_refine_ls_R_factor_gt 0.0883
_refine_ls_shift/su_max 0.0003869
_refine_ls_shift/su_mean 0.0000208
_refine_ls_structure_factor_coef Fsqd
_refine_ls_weighting_details
;
 Method, part 1, Chebychev polynomial, (Watkin, 1994, Prince, 1982) 
 [weight] = 1.0/[A~0~*T~0~(x)+A~1~*T~1~(x) ... +A~n-1~]*T~n-1~(x)] 
 where A~i~ are the Chebychev coefficients listed below and x= Fcalc/Fmax 
 Method = Robust Weighting (Prince, 1982) 
 W = [weight] * [1-(deltaF/6*sigmaF)^2^]^2^ 
 A~i~ are: 
 10.4 15.6 7.04 1.65 
;
_refine_ls_weighting_scheme calc
_refine_ls_wR_factor_all 0.2243
_refine_ls_wR_factor_gt 0.2242
_refine_ls_wR_factor_ref 0.2243
_reflns_limit_h_max 9
_reflns_limit_h_min -9
_reflns_limit_k_max 16
_reflns_limit_k_min 0
_reflns_limit_l_max 28
_reflns_limit_l_min 0
_reflns_number_gt 4925
_reflns_number_total 4984
_reflns_threshold_expression I>2.0\s(I)
_oxford_diffrn_Wilson_B_factor 0.00
_oxford_diffrn_Wilson_scale 0.00
_oxford_refine_ls_r_factor_ref 0.0887
_oxford_refine_ls_scale 0.07914(5)
_oxford_reflns_number_all 4975
_oxford_reflns_threshold_expression_ref I>-3.0\s(I)
_oxford_structure_analysis_title 'fjm166_123k_0m in P2(1)/c'
_cod_data_source_file c6ta10947k2.cif
_cod_data_source_block fjm166_123k
_cod_original_cell_volume 2699.57(17)
_cod_original_sg_symbol_H-M 'P 1 21/c 1 '
_cod_original_formula_sum 'C26 H20 Cu1 F6 N4 P1 S2'
_cod_database_code 7236410

loop_
_symmetry_equiv_pos_as_xyz
x,y,z
-x,-y,-z
-x,y+1/2,-z+1/2
x,-y+1/2,z+1/2

loop_
_atom_site_label
_atom_site_type_symbol
_atom_site_fract_x
_atom_site_fract_y
_atom_site_fract_z
_atom_site_U_iso_or_equiv
_atom_site_occupancy
_atom_site_adp_type
_atom_site_refinement_flags_posn
_atom_site_refinement_flags_adp
_atom_site_disorder_group
Cu1 Cu 0.54622(9) 0.13079(5) 0.36238(3) 0.0411 1.0000 Uani . U .
S1 S 0.66795(18) 0.32833(9) 0.50378(5) 0.0500 1.0000 Uani . U .
S2 S 0.81472(16) 0.05333(11) 0.20976(5) 0.0513 1.0000 Uani . U .
N1 N 0.6619(4) 0.1908(3) 0.43108(14) 0.0363 1.0000 Uani . U .
N2 N 0.3650(4) 0.2245(3) 0.38376(15) 0.0381 1.0000 Uani . U .
N3 N 0.6680(5) 0.1417(3) 0.28865(15) 0.0375 1.0000 Uani . U .
N4 N 0.5550(5) -0.0117(3) 0.34323(17) 0.0409 1.0000 Uani . U .
C2 C 0.8114(6) 0.1831(4) 0.45879(19) 0.0404 1.0000 Uani . U .
C3 C 0.9325(6) 0.1158(4) 0.4496(2) 0.0534 1.0000 Uani . U .
C4 C 1.0798(7) 0.1203(5) 0.4817(3) 0.0655 1.0000 Uani . U .
C5 C 1.1051(8) 0.1896(6) 0.5215(3) 0.0718 1.0000 Uani . U .
C6 C 0.9872(8) 0.2589(5) 0.5309(2) 0.0630 1.0000 Uani . U .
C7 C 0.8395(6) 0.2544(4) 0.5001(2) 0.0469 1.0000 Uani . U .
C8 C 0.5753(6) 0.2625(3) 0.44999(17) 0.0350 1.0000 Uani . U .
C9 C 0.4117(6) 0.2845(3) 0.42566(19) 0.0388 1.0000 Uani . U .
C10 C 0.3128(7) 0.3583(4) 0.4434(2) 0.0490 1.0000 Uani . U .
C11 C 0.1601(7) 0.3721(4) 0.4158(3) 0.0575 1.0000 Uani . U .
C12 C 0.1106(7) 0.3104(5) 0.3739(2) 0.0564 1.0000 Uani . U .
C13 C 0.2161(6) 0.2363(4) 0.3584(2) 0.0473 1.0000 Uani . U .
C14 C 0.1638(7) 0.1656(5) 0.3144(2) 0.0642 1.0000 Uani . U .
C17 C 0.7415(5) 0.2132(4) 0.25837(19) 0.0408 1.0000 Uani . U .
C18 C 0.7402(6) 0.3115(4) 0.2702(2) 0.0454 1.0000 Uani . U .
C19 C 0.8240(7) 0.3733(5) 0.2367(2) 0.0562 1.0000 Uani . U .
C20 C 0.9109(7) 0.3374(5) 0.1916(3) 0.0635 1.0000 Uani . U .
C21 C 0.9162(7) 0.2409(5) 0.1795(2) 0.0617 1.0000 Uani . U .
C22 C 0.8295(6) 0.1778(4) 0.2131(2) 0.0479 1.0000 Uani . U .
C23 C 0.6941(6) 0.0557(4) 0.26825(18) 0.0399 1.0000 Uani . U .
C24 C 0.6346(5) -0.0300(3) 0.2954(2) 0.0396 1.0000 Uani . U .
C25 C 0.6604(6) -0.1225(4) 0.2758(2) 0.0488 1.0000 Uani . U .
C26 C 0.6028(7) -0.1989(4) 0.3072(3) 0.0543 1.0000 Uani . U .
C27 C 0.5221(6) -0.1817(4) 0.3556(2) 0.0513 1.0000 Uani . U .
C28 C 0.4998(6) -0.0879(4) 0.3725(2) 0.0465 1.0000 Uani . U .
C29 C 0.4085(9) -0.0648(5) 0.4246(3) 0.0657 1.0000 Uani . U .
P1 P 0.7097(2) 0.53943(11) 0.38244(9) 0.0789 1.0000 Uani D U .
F1 F 0.6764(8) 0.4302(2) 0.37778(18) 0.2209 1.0000 Uani D U 1
F2 F 0.8827(4) 0.5236(4) 0.3591(2) 0.1615 1.0000 Uani D U 1
F3 F 0.7470(5) 0.64858(19) 0.38759(18) 0.1138 1.0000 Uani D U 1
F4 F 0.5395(5) 0.5560(4) 0.4060(3) 0.2961 1.0000 Uani D U 1
F5 F 0.7835(8) 0.5254(3) 0.44279(13) 0.1930 1.0000 Uani D U 1
F6 F 0.6390(6) 0.5533(3) 0.32214(16) 0.1386 1.0000 Uani D U 1
H31 H 0.9154 0.0703 0.4204 0.0516 1.0000 Uiso R . .
H41 H 1.1582 0.0705 0.4771 0.0777 1.0000 Uiso R . .
H51 H 1.2065 0.1899 0.5426 0.0856 1.0000 Uiso R . .
H61 H 1.0083 0.3089 0.5573 0.0732 1.0000 Uiso R . .
H101 H 0.3468 0.3982 0.4739 0.0505 1.0000 Uiso R . .
H111 H 0.0908 0.4242 0.4254 0.0642 1.0000 Uiso R . .
H121 H 0.0063 0.3179 0.3552 0.0548 1.0000 Uiso R . .
H141 H 0.2507 0.1206 0.3106 0.0667 1.0000 Uiso R . .
H142 H 0.0662 0.1326 0.3239 0.0667 1.0000 Uiso R . .
H143 H 0.1451 0.1988 0.2801 0.0667 1.0000 Uiso R . .
H181 H 0.6807 0.3337 0.3011 0.0500 1.0000 Uiso R . .
H191 H 0.8262 0.4403 0.2445 0.0638 1.0000 Uiso R . .
H201 H 0.9662 0.3808 0.1680 0.0750 1.0000 Uiso R . .
H211 H 0.9777 0.2185 0.1491 0.0735 1.0000 Uiso R . .
H251 H 0.7160 -0.1333 0.2421 0.0505 1.0000 Uiso R . .
H261 H 0.6219 -0.2631 0.2954 0.0611 1.0000 Uiso R . .
H271 H 0.4790 -0.2339 0.3762 0.0571 1.0000 Uiso R . .
H291 H 0.4050 0.0030 0.4299 0.0782 1.0000 Uiso R . .
H292 H 0.4690 -0.0936 0.4549 0.0782 1.0000 Uiso R . .
H293 H 0.2994 -0.0896 0.4230 0.0782 1.0000 Uiso R . .

loop_
_atom_site_aniso_label
_atom_site_aniso_U_11
_atom_site_aniso_U_22
_atom_site_aniso_U_33
_atom_site_aniso_U_23
_atom_site_aniso_U_13
_atom_site_aniso_U_12
Cu1 0.0466(4) 0.0414(4) 0.0357(4) -0.0068(3) 0.0083(3) 0.0028(3)
S1 0.0708(8) 0.0407(7) 0.0386(6) -0.0041(5) 0.0016(5) -0.0065(5)
S2 0.0510(7) 0.0642(8) 0.0396(6) -0.0090(5) 0.0126(5) 0.0113(6)
N1 0.0397(16) 0.0372(17) 0.0324(15) 0.0024(12) 0.0082(12) 0.0012(13)
N2 0.0391(16) 0.0411(18) 0.0344(17) 0.0057(13) 0.0074(12) 0.0042(13)
N3 0.0361(18) 0.0454(16) 0.0311(15) -0.0031(13) 0.0012(12) 0.0049(14)
N4 0.044(2) 0.0404(13) 0.0383(17) -0.0055(13) -0.0011(14) 0.0015(15)
C2 0.0405(18) 0.046(2) 0.035(2) 0.0113(15) 0.0067(14) -0.0041(15)
C3 0.043(2) 0.061(3) 0.057(3) 0.014(2) 0.0054(19) 0.0051(19)
C4 0.042(2) 0.082(4) 0.072(4) 0.031(2) 0.003(2) 0.005(2)
C5 0.050(3) 0.099(4) 0.065(3) 0.032(3) -0.008(3) -0.015(2)
C6 0.065(3) 0.078(3) 0.044(3) 0.016(2) -0.010(2) -0.022(2)
C7 0.055(2) 0.049(2) 0.037(2) 0.0119(16) -0.0003(17) -0.0135(15)
C8 0.0462(18) 0.0265(17) 0.0329(18) 0.0017(13) 0.0102(14) -0.0049(14)
C9 0.0462(19) 0.032(2) 0.039(2) 0.0048(14) 0.0126(14) 0.0030(15)
C10 0.057(2) 0.038(2) 0.053(3) 0.0054(19) 0.0208(19) 0.0085(19)
C11 0.053(2) 0.047(3) 0.074(3) 0.0178(19) 0.024(2) 0.017(2)
C12 0.042(2) 0.066(3) 0.061(3) 0.0258(19) 0.008(2) 0.014(2)
C13 0.0397(19) 0.055(3) 0.047(2) 0.0132(18) 0.0056(16) 0.0009(17)
C14 0.047(3) 0.092(4) 0.053(3) 0.000(2) -0.007(2) -0.003(3)
C17 0.034(2) 0.0534(18) 0.035(2) -0.0015(16) 0.0009(15) 0.0013(18)
C18 0.042(2) 0.0510(19) 0.043(2) 0.0031(18) 0.0004(18) -0.0043(19)
C19 0.052(3) 0.065(3) 0.051(3) 0.010(2) -0.0038(19) -0.016(2)
C20 0.052(3) 0.080(3) 0.058(3) 0.018(3) 0.006(2) -0.010(3)
C21 0.052(3) 0.085(3) 0.049(3) 0.010(2) 0.015(2) 0.003(3)
C22 0.041(2) 0.0629(17) 0.040(2) 0.0014(18) 0.0067(17) 0.008(2)
C23 0.037(2) 0.0500(17) 0.0323(19) -0.0090(15) 0.0007(14) 0.0055(17)
C24 0.034(2) 0.0437(17) 0.041(2) -0.0079(15) -0.0038(15) 0.0086(17)
C25 0.045(3) 0.047(2) 0.054(3) -0.0122(17) 0.000(2) 0.013(2)
C26 0.051(3) 0.042(2) 0.070(3) -0.0068(19) -0.009(2) 0.010(2)
C27 0.046(3) 0.045(2) 0.061(3) 0.003(2) -0.0110(19) 0.002(2)
C28 0.047(3) 0.0459(18) 0.046(2) 0.0029(16) -0.0056(17) -0.0002(19)
C29 0.088(4) 0.052(3) 0.059(3) 0.004(2) 0.019(3) -0.007(3)
P1 0.0876(12) 0.0371(8) 0.1164(13) -0.0082(8) 0.0636(10) -0.0090(7)
F1 0.501(10) 0.0524(19) 0.122(4) -0.041(2) 0.179(5) -0.080(4)
F2 0.089(3) 0.266(6) 0.132(4) 0.047(5) 0.042(3) 0.086(4)
F3 0.118(3) 0.0457(16) 0.171(5) 0.025(2) -0.090(3) -0.0238(19)
F4 0.138(4) 0.309(8) 0.456(9) -0.307(8) 0.200(5) -0.135(4)
F5 0.453(10) 0.055(3) 0.074(2) 0.012(2) 0.061(3) 0.007(4)
F6 0.128(4) 0.077(3) 0.206(4) -0.044(3) -0.074(4) 0.017(3)

loop_
_atom_type_symbol
_atom_type_scat_dispersion_real
_atom_type_scat_dispersion_imag
_atom_type_scat_Cromer_Mann_a1
_atom_type_scat_Cromer_Mann_b1
_atom_type_scat_Cromer_Mann_a2
_atom_type_scat_Cromer_Mann_b2
_atom_type_scat_Cromer_Mann_a3
_atom_type_scat_Cromer_Mann_b3
_atom_type_scat_Cromer_Mann_a4
_atom_type_scat_Cromer_Mann_b4
_atom_type_scat_Cromer_Mann_c
_atom_type_scat_source
C 0.0181 0.0091 2.3100 20.8439 1.0200 10.2075 1.5886 0.5687 0.8650 51.6512 0.2156 'International Tables Vol C 4.2.6.8 and 6.1.1.4'
H 0.0000 0.0000 0.4930 10.5109 0.3229 26.1257 0.1402 3.1424 0.0408 57.7998 0.0030 'International Tables Vol C 4.2.6.8 and 6.1.1.4'
N 0.0311 0.0180 12.2126 0.0057 3.1322 9.8933 2.0125 28.9975 1.1663 0.5826 -11.5290 'International Tables Vol C 4.2.6.8 and 6.1.1.4'
F 0.0727 0.0534 3.5392 10.2825 2.6412 4.2944 1.5170 0.2615 1.0243 26.1476 0.2776 'International Tables Vol C 4.2.6.8 and 6.1.1.4'
P 0.2955 0.4335 6.4345 1.9067 4.1791 27.1570 1.7800 0.5260 1.4908 68.1645 1.1149 'International Tables Vol C 4.2.6.8 and 6.1.1.4'
S 0.3331 0.5567 6.9053 1.4679 5.2034 22.2151 1.4379 0.2536 1.5863 56.1720 0.8669 'International Tables Vol C 4.2.6.8 and 6.1.1.4'
Cu -1.9646 0.5888 13.3380 3.5828 7.1676 0.2470 5.6158 11.3966 1.6735 64.8126 1.1910 'International Tables Vol C 4.2.6.8 and 6.1.1.4'

loop_
_geom_angle_atom_site_label_1
_geom_angle_atom_site_label_2
_geom_angle_atom_site_label_3
_geom_angle
_geom_angle_publ_flag
N1 Cu1 N2 81.54(15) yes
N1 Cu1 N3 116.08(15) yes
N2 Cu1 N3 122.69(15) yes
N1 Cu1 N4 124.03(16) yes
N2 Cu1 N4 135.07(16) yes
N3 Cu1 N4 81.73(16) yes
C7 S1 C8 88.7(2) yes
C22 S2 C23 89.1(2) yes
Cu1 N1 C2 137.3(3) yes
Cu1 N1 C8 110.6(3) yes
C2 N1 C8 111.7(4) yes
Cu1 N2 C9 113.2(3) yes
Cu1 N2 C13 127.5(3) yes
C9 N2 C13 119.1(4) yes
Cu1 N3 C17 137.2(3) yes
Cu1 N3 C23 110.0(3) yes
C17 N3 C23 112.4(4) yes
Cu1 N4 C24 113.2(3) yes
Cu1 N4 C28 129.0(3) yes
C24 N4 C28 117.8(4) yes
N1 C2 C3 127.0(5) yes
N1 C2 C7 113.8(4) yes
C3 C2 C7 119.2(5) yes
C2 C3 C4 118.8(6) yes
C2 C3 H31 118.8 no
C4 C3 H31 122.3 no
C3 C4 C5 121.3(6) yes
C3 C4 H41 117.8 no
C5 C4 H41 120.7 no
C4 C5 C6 121.1(6) yes
C4 C5 H51 118.7 no
C6 C5 H51 120.2 no
C5 C6 C7 118.2(6) yes
C5 C6 H61 120.5 no
C7 C6 H61 121.3 no
C2 C7 S1 109.9(4) yes
C2 C7 C6 121.3(5) yes
S1 C7 C6 128.8(5) yes
S1 C8 N1 115.8(3) yes
S1 C8 C9 123.4(3) yes
N1 C8 C9 120.8(4) yes
C8 C9 N2 113.3(4) yes
C8 C9 C10 124.2(5) yes
N2 C9 C10 122.5(5) yes
C9 C10 C11 118.2(5) yes
C9 C10 H101 121.0 no
C11 C10 H101 120.8 no
C10 C11 C12 119.5(5) yes
C10 C11 H111 121.0 no
C12 C11 H111 119.5 no
C11 C12 C13 119.3(5) yes
C11 C12 H121 120.7 no
C13 C12 H121 120.0 no
C12 C13 N2 121.4(5) yes
C12 C13 C14 120.7(5) yes
N2 C13 C14 117.9(5) yes
C13 C14 H141 107.9 no
C13 C14 H142 111.5 no
H141 C14 H142 109.5 no
C13 C14 H143 109.0 no
H141 C14 H143 109.5 no
H142 C14 H143 109.5 no
N3 C17 C18 126.4(4) yes
N3 C17 C22 113.2(4) yes
C18 C17 C22 120.4(5) yes
C17 C18 C19 119.1(5) yes
C17 C18 H181 118.9 no
C19 C18 H181 122.0 no
C18 C19 C20 120.1(6) yes
C18 C19 H191 120.3 no
C20 C19 H191 119.6 no
C19 C20 C21 122.0(6) yes
C19 C20 H201 119.6 no
C21 C20 H201 118.4 no
C20 C21 C22 118.1(5) yes
C20 C21 H211 120.2 no
C22 C21 H211 121.8 no
C17 C22 C21 120.3(5) yes
C17 C22 S2 110.3(4) yes
C21 C22 S2 129.3(4) yes
S2 C23 N3 114.9(4) yes
S2 C23 C24 123.6(3) yes
N3 C23 C24 121.4(4) yes
C23 C24 N4 113.6(4) yes
C23 C24 C25 123.6(5) yes
N4 C24 C25 122.8(5) yes
C24 C25 C26 117.7(5) yes
C24 C25 H251 121.0 no
C26 C25 H251 121.2 no
C25 C26 C27 120.3(5) yes
C25 C26 H261 119.5 no
C27 C26 H261 120.2 no
C26 C27 C28 118.9(5) yes
C26 C27 H271 120.0 no
C28 C27 H271 121.0 no
C27 C28 N4 122.5(5) yes
C27 C28 C29 121.2(5) yes
N4 C28 C29 116.3(5) yes
C28 C29 H291 109.8 no
C28 C29 H292 106.6 no
H291 C29 H292 109.5 no
C28 C29 H293 112.0 no
H291 C29 H293 109.5 no
H292 C29 H293 109.5 no
F1 P1 F2 89.6(2) yes
F1 P1 F3 178.8(3) yes
F2 P1 F3 89.5(2) yes
F1 P1 F4 90.9(2) yes
F2 P1 F4 179.3(3) yes
F3 P1 F4 90.0(2) yes
F1 P1 F5 90.3(2) yes
F2 P1 F5 89.7(2) yes
F3 P1 F5 88.91(19) yes
F4 P1 F5 89.9(2) yes
F1 P1 F6 89.8(2) yes
F2 P1 F6 89.5(2) yes
F3 P1 F6 91.01(19) yes
F4 P1 F6 90.9(2) yes
F5 P1 F6 179.1(3) yes

loop_
_geom_bond_atom_site_label_1
_geom_bond_atom_site_label_2
_geom_bond_distance
_geom_bond_publ_flag
Cu1 N1 2.043(4) yes
Cu1 N2 2.044(4) yes
Cu1 N3 2.060(4) yes
Cu1 N4 2.033(4) yes
S1 C7 1.735(6) yes
S1 C8 1.730(4) yes
S2 C22 1.736(6) yes
S2 C23 1.738(4) yes
N1 C2 1.366(6) yes
N1 C8 1.310(6) yes
N2 C9 1.348(6) yes
N2 C13 1.343(6) yes
N3 C17 1.379(6) yes
N3 C23 1.310(6) yes
N4 C24 1.359(6) yes
N4 C28 1.355(7) yes
C2 C3 1.380(7) yes
C2 C7 1.413(7) yes
C3 C4 1.399(8) yes
C3 H31 0.950 no
C4 C5 1.365(11) yes
C4 H41 0.950 no
C5 C6 1.382(10) yes
C5 H51 0.950 no
C6 C7 1.387(8) yes
C6 H61 0.950 no
C8 C9 1.464(7) yes
C9 C10 1.379(7) yes
C10 C11 1.397(8) yes
C10 H101 0.950 no
C11 C12 1.370(9) yes
C11 H111 0.950 no
C12 C13 1.397(8) yes
C12 H121 0.950 no
C13 C14 1.492(8) yes
C14 H141 0.950 no
C14 H142 0.950 no
C14 H143 0.950 no
C17 C18 1.395(7) yes
C17 C22 1.408(7) yes
C18 C19 1.372(7) yes
C18 H181 0.950 no
C19 C20 1.403(9) yes
C19 H191 0.950 no
C20 C21 1.373(10) yes
C20 H201 0.950 no
C21 C22 1.397(8) yes
C21 H211 0.950 no
C23 C24 1.448(7) yes
C24 C25 1.387(7) yes
C25 C26 1.392(8) yes
C25 H251 0.950 no
C26 C27 1.373(8) yes
C26 H261 0.950 no
C27 C28 1.378(8) yes
C27 H271 0.950 no
C28 C29 1.509(8) yes
C29 H291 0.950 no
C29 H292 0.950 no
C29 H293 0.950 no
P1 F1 1.544(3) yes
P1 F2 1.546(3) yes
P1 F3 1.550(3) yes
P1 F4 1.528(3) yes
P1 F5 1.557(3) yes
P1 F6 1.547(3) yes
